data_7048897
loop_
_publ_author_name
'McKay, Alasdair I.'
'Cole, Marcus L.'

_publ_section_title
;
 Structural diversity in a homologous series of donor free alkali metal
 complexes bearing a sterically demanding triazenide.
;
_journal_issue 9
_journal_name_full 'Dalton transactions (Cambridge, England : 2003)'
_journal_page_first 2948
_journal_page_last 2952
_journal_paper_doi 10.1039/c8dt04983a
_journal_volume 48
_journal_year 2019
_chemical_formula_moiety 'C56 H66 Li N3 O2, C4 H8 O'
_chemical_formula_sum 'C60 H74 Li N3 O3'
_chemical_formula_weight 892.16
_chemical_name_common '[Li(N3Dmp2)(OC4H8)2].OC4H8'
_chemical_properties_physical Air-sensitive,Moisture-sensitive,Oxygen-sensitive
_space_group_crystal_system monoclinic
_space_group_IT_number 14
_space_group_name_Hall '-P 2ybc'
_space_group_name_H-M_alt 'P 1 21/c 1'
_symmetry_space_group_name_Hall '-P 2ybc'
_symmetry_space_group_name_H-M 'P 1 21/c 1'
_atom_sites_solution_hydrogens geom
_atom_sites_solution_primary dual
_audit_creation_date 2018-01-12
_audit_creation_method
;
Olex2 1.2
(compiled 2017.08.10 svn.r3458 for OlexSys, GUI svn.r5381)
;
_audit_update_record
;
2018-04-19 deposited with the CCDC.
2019-01-28 downloaded from the CCDC.
;
_cell_angle_alpha 90
_cell_angle_beta 97.2130(10)
_cell_angle_gamma 90
_cell_formula_units_Z 4
_cell_length_a 11.9250(4)
_cell_length_b 17.6801(5)
_cell_length_c 24.5702(7)
_cell_measurement_reflns_used 7079
_cell_measurement_temperature 150(2)
_cell_measurement_theta_max 25.165
_cell_measurement_theta_min 2.451
_cell_volume 5139.3(3)
_computing_cell_refinement 'SAINT V8.30C (?, 2016)'
_computing_data_reduction 'SAINT V8.30C (?, 2016)'
_computing_molecular_graphics 'Olex2 (Dolomanov et al., 2009)'
_computing_publication_material 'Olex2 (Dolomanov et al., 2009)'
_computing_structure_refinement 'ShelXL (Sheldrick, 2015)'
_computing_structure_solution 'ShelXT (Sheldrick, 2015)'
_diffrn_ambient_temperature 150(2)
_diffrn_measured_fraction_theta_full 0.993
_diffrn_measured_fraction_theta_max 0.982
_diffrn_measurement_device_type 'Bruker APEX-II CCD'
_diffrn_measurement_method '\w and \f scans'
_diffrn_radiation_monochromator graphite
_diffrn_radiation_type MoK\a
_diffrn_radiation_wavelength 0.71073
_diffrn_reflns_av_R_equivalents 0.0559
_diffrn_reflns_av_unetI/netI 0.0587
_diffrn_reflns_Laue_measured_fraction_full 0.993
_diffrn_reflns_Laue_measured_fraction_max 0.982
_diffrn_reflns_limit_h_max 15
_diffrn_reflns_limit_h_min -15
_diffrn_reflns_limit_k_max 22
_diffrn_reflns_limit_k_min -22
_diffrn_reflns_limit_l_max 30
_diffrn_reflns_limit_l_min -27
_diffrn_reflns_number 40773
_diffrn_reflns_point_group_measured_fraction_full 0.993
_diffrn_reflns_point_group_measured_fraction_max 0.982
_diffrn_reflns_theta_full 25.242
_diffrn_reflns_theta_max 27.114
_diffrn_reflns_theta_min 2.522
_diffrn_standards_number 0
_exptl_absorpt_coefficient_mu 0.070
_exptl_absorpt_correction_T_max 0.7455
_exptl_absorpt_correction_T_min 0.6807
_exptl_absorpt_correction_type multi-scan
_exptl_absorpt_process_details
'SADABS-2012/1 (Bruker,2012) was used for absorption correction. wR2(int) was 0.0596 before and 0.0548 after correction. The Ratio of minimum to maximum transmission is 0.9131. The \l/2 correction factor is 0.0015.'
_exptl_crystal_colour yellow
_exptl_crystal_colour_primary yellow
_exptl_crystal_density_diffrn 1.153
_exptl_crystal_description prism
_exptl_crystal_F_000 1928
_exptl_crystal_recrystallization_method 'Re-crystallisation from solvent: THF'
_exptl_crystal_size_max 0.2
_exptl_crystal_size_mid 0.2
_exptl_crystal_size_min 0.2
_refine_diff_density_max 0.485
_refine_diff_density_min -0.411
_refine_diff_density_rms 0.051
_refine_ls_extinction_method none
_refine_ls_goodness_of_fit_ref 1.027
_refine_ls_hydrogen_treatment constr
_refine_ls_matrix_type full
_refine_ls_number_parameters 662
_refine_ls_number_reflns 11155
_refine_ls_number_restraints 126
_refine_ls_restrained_S_all 1.024
_refine_ls_R_factor_all 0.0941
_refine_ls_R_factor_gt 0.0546
_refine_ls_shift/su_max 0.000
_refine_ls_shift/su_mean 0.000
_refine_ls_structure_factor_coef Fsqd
_refine_ls_weighting_details 'w=1/[\s^2^(Fo^2^)+(0.0786P)^2^+1.3204P] where P=(Fo^2^+2Fc^2^)/3'
_refine_ls_weighting_scheme calc
_refine_ls_wR_factor_gt 0.1366
_refine_ls_wR_factor_ref 0.1580
_reflns_Friedel_coverage 0.000
_reflns_number_gt 7361
_reflns_number_total 11155
_reflns_threshold_expression 'I > 2\s(I)'
_cod_data_source_file c8dt04983a2.cif
_cod_data_source_block data7
_cod_depositor_comments 'Adding full bibliography for 7048890--7048897.cif.'
_cod_database_code 7048897
_shelx_shelxl_version_number 2014/7
_shelx_space_group_comment
;
The symmetry employed for this shelxl refinement is uniquely defined
by the following loop, which should always be used as a source of
symmetry information in preference to the above space-group names.
They are only intended as comments.
;
_shelx_estimated_absorpt_t_max 0.986
_shelx_estimated_absorpt_t_min 0.986
_olex2_refinement_description
;
1. Fixed Uiso
 At 1.2 times of:
  All C(H) groups, All C(H,H) groups
 At 1.5 times of:
  All C(H,H,H) groups
2. Restrained distances
 O2-C53 \\sim O2-C56
 with sigma of 0.02
 O2A-C53A \\sim O2A-C56A
 with sigma of 0.02
 C54-C56 \\sim C53-C55
 with sigma of 0.04
 C54A-C56A \\sim C53A-C55A
 with sigma of 0.04
 O2-C54 \\sim O2-C55
 with sigma of 0.04
 O2A-C54A \\sim O2A-C55A
 with sigma of 0.04
3. Uiso/Uaniso restraints and constraints
O2 \\sim C53 \\sim C54 \\sim C55 \\sim C56: within 2A with sigma of 0.01 and
sigma for terminal atoms of 0.02
O2A \\sim C53A \\sim C54A \\sim C55A \\sim C56A: within 2A with sigma of 0.01
and sigma for terminal atoms of 0.02
4. Rigid body (RIGU) restrains
 O2, C53, C54, C55, C56
 with sigma for 1-2 distances of 0.004 and sigma for 1-3 distances of 0.004
 O2A, C53A, C54A, C55A, C56A
 with sigma for 1-2 distances of 0.004 and sigma for 1-3 distances of 0.004
5. Others
 Sof(O2A)=Sof(C53A)=Sof(H53C)=Sof(H53D)=Sof(C54A)=Sof(H54C)=Sof(H54D)=
 Sof(C55A)=Sof(H55C)=Sof(H55D)=Sof(C56A)=Sof(H56C)=Sof(H56D)=1-FVAR(1)
 Sof(O2)=Sof(C53)=Sof(H53A)=Sof(H53B)=Sof(C54)=Sof(H54A)=Sof(H54B)=Sof(C55)=
 Sof(H55A)=Sof(H55B)=Sof(C56)=Sof(H56A)=Sof(H56B)=FVAR(1)
6.a Secondary CH2 refined with riding coordinates:
 C49(H49A,H49B), C50(H50A,H50B), C51(H51A,H51B), C52(H52A,H52B), C60(H60A,
 H60B), C59(H59A,H59B), C58(H58A,H58B), C57(H57A,H57B), C53(H53A,H53B),
 C54(H54A,H54B), C55(H55A,H55B), C56(H56A,H56B), C53A(H53C,H53D), C54A(H54C,
 H54D), C55A(H55C,H55D), C56A(H56C,H56D)
6.b Aromatic/amide H refined with riding coordinates:
 C3(H3), C4(H4), C5(H5), C9(H9), C11(H11), C18(H18), C20(H20), C27(H27),
 C28(H28), C29(H29), C33(H33), C35(H35), C42(H42), C44(H44)
6.c Idealised Me refined as rotating group:
 C13(H13A,H13B,H13C), C14(H14A,H14B,H14C), C15(H15A,H15B,H15C), C22(H22A,H22B,
 H22C), C23(H23A,H23B,H23C), C24(H24A,H24B,H24C), C37(H37A,H37B,H37C), C38(H38A,
 H38B,H38C), C39(H39A,H39B,H39C), C46(H46A,H46B,H46C), C47(H47A,H47B,H47C),
 C48(H48A,H48B,H48C)
;
_olex2_exptl_crystal_mounting_method 'MiTeGen microloop in type NVH immersion oil'
_olex2_submission_special_instructions 'No special instructions were received'

loop_
_space_group_symop_operation_xyz
'x, y, z'
'-x, y+1/2, -z+1/2'
'-x, -y, -z'
'x, -y-1/2, z-1/2'

loop_
_atom_site_label
_atom_site_type_symbol
_atom_site_fract_x
_atom_site_fract_y
_atom_site_fract_z
_atom_site_U_iso_or_equiv
_atom_site_adp_type
_atom_site_occupancy
_atom_site_site_symmetry_order
_atom_site_calc_flag
_atom_site_refinement_flags_posn
_atom_site_refinement_flags_adp
_atom_site_refinement_flags_occupancy
_atom_site_disorder_assembly
_atom_site_disorder_group
O1 O 0.17325(11) 0.80687(8) 0.12775(6) 0.0317(3) Uani 1 1 d . . . . .
N1 N 0.15161(12) 0.73589(8) 0.25016(6) 0.0188(3) Uani 1 1 d . . . . .
C1 C 0.07302(14) 0.76774(10) 0.28169(7) 0.0197(4) Uani 1 1 d . . . . .
Li1 Li 0.1977(3) 0.71617(19) 0.17298(13) 0.0310(8) Uani 1 1 d . . . . .
N2 N 0.25174(12) 0.71806(8) 0.27613(6) 0.0182(3) Uani 1 1 d . . . . .
C2 C -0.04275(15) 0.75307(10) 0.26307(8) 0.0247(4) Uani 1 1 d . . . . .
N3 N 0.31857(12) 0.69920(8) 0.23972(6) 0.0183(3) Uani 1 1 d . . . . .
C3 C -0.12690(16) 0.78722(12) 0.28875(9) 0.0342(5) Uani 1 1 d . . . . .
H3 H -0.2038 0.7759 0.2765 0.041 Uiso 1 1 calc R . . . .
C4 C -0.10129(17) 0.83724(13) 0.33162(9) 0.0388(5) Uani 1 1 d . . . . .
H4 H -0.1597 0.8611 0.3483 0.047 Uiso 1 1 calc R . . . .
C5 C 0.01062(17) 0.85190(11) 0.34975(9) 0.0317(5) Uani 1 1 d . . . . .
H5 H 0.0284 0.8863 0.3793 0.038 Uiso 1 1 calc R . . . .
C6 C 0.09892(15) 0.81817(10) 0.32635(7) 0.0227(4) Uani 1 1 d . . . . .
C7 C -0.07947(14) 0.70149(10) 0.21566(8) 0.0224(4) Uani 1 1 d . . . . .
C8 C -0.06295(15) 0.62298(10) 0.22045(8) 0.0237(4) Uani 1 1 d . . . . .
C9 C -0.10180(15) 0.57603(11) 0.17681(8) 0.0272(4) Uani 1 1 d . . . . .
H9 H -0.0885 0.5232 0.1802 0.033 Uiso 1 1 calc R . . . .
C10 C -0.15962(16) 0.60420(11) 0.12838(8) 0.0280(4) Uani 1 1 d . . . . .
C11 C -0.17987(15) 0.68107(11) 0.12510(8) 0.0280(4) Uani 1 1 d . . . . .
H11 H -0.2211 0.7010 0.0927 0.034 Uiso 1 1 calc R . . . .
C12 C -0.14196(14) 0.73052(11) 0.16765(8) 0.0245(4) Uani 1 1 d . . . . .
C13 C -0.01013(17) 0.58914(12) 0.27380(8) 0.0328(5) Uani 1 1 d . . . . .
H13A H 0.0648 0.6114 0.2841 0.049 Uiso 1 1 calc GR . . . .
H13B H -0.0027 0.5343 0.2695 0.049 Uiso 1 1 calc GR . . . .
H13C H -0.0581 0.5996 0.3025 0.049 Uiso 1 1 calc GR . . . .
C14 C -0.2007(2) 0.55214(14) 0.08105(9) 0.0429(6) Uani 1 1 d . . . . .
H14A H -0.1501 0.5561 0.0527 0.064 Uiso 1 1 calc GR . . . .
H14B H -0.2774 0.5668 0.0656 0.064 Uiso 1 1 calc GR . . . .
H14C H -0.2012 0.4999 0.0943 0.064 Uiso 1 1 calc GR . . . .
C15 C -0.17437(16) 0.81294(11) 0.16177(9) 0.0341(5) Uani 1 1 d . . . . .
H15A H -0.2475 0.8209 0.1752 0.051 Uiso 1 1 calc GR . . . .
H15B H -0.1800 0.8276 0.1231 0.051 Uiso 1 1 calc GR . . . .
H15C H -0.1167 0.8439 0.1833 0.051 Uiso 1 1 calc GR . . . .
C16 C 0.21506(15) 0.84255(10) 0.35077(7) 0.0219(4) Uani 1 1 d . . . . .
C17 C 0.27947(16) 0.89193(10) 0.32277(7) 0.0239(4) Uani 1 1 d . . . . .
C18 C 0.38061(16) 0.92078(11) 0.34987(8) 0.0290(4) Uani 1 1 d . . . . .
H18 H 0.4240 0.9545 0.3308 0.035 Uiso 1 1 calc R . . . .
C19 C 0.41930(17) 0.90181(11) 0.40350(9) 0.0325(5) Uani 1 1 d . . . . .
C20 C 0.35398(18) 0.85352(11) 0.43061(8) 0.0320(5) Uani 1 1 d . . . . .
H20 H 0.3789 0.8407 0.4677 0.038 Uiso 1 1 calc R . . . .
C21 C 0.25289(17) 0.82292(10) 0.40544(8) 0.0263(4) Uani 1 1 d . . . . .
C22 C 0.24310(18) 0.91328(11) 0.26406(8) 0.0310(5) Uani 1 1 d . . . . .
H22A H 0.2565 0.8707 0.2402 0.046 Uiso 1 1 calc GR . . . .
H22B H 0.2866 0.9572 0.2544 0.046 Uiso 1 1 calc GR . . . .
H22C H 0.1624 0.9258 0.2593 0.046 Uiso 1 1 calc GR . . . .
C23 C 0.5314(2) 0.93172(15) 0.43122(11) 0.0510(7) Uani 1 1 d . . . . .
H23A H 0.5801 0.9445 0.4033 0.077 Uiso 1 1 calc GR . . . .
H23B H 0.5681 0.8929 0.4558 0.077 Uiso 1 1 calc GR . . . .
H23C H 0.5182 0.9770 0.4525 0.077 Uiso 1 1 calc GR . . . .
C24 C 0.1880(2) 0.76813(12) 0.43614(9) 0.0380(5) Uani 1 1 d . . . . .
H24A H 0.1195 0.7927 0.4458 0.057 Uiso 1 1 calc GR . . . .
H24B H 0.2351 0.7520 0.4697 0.057 Uiso 1 1 calc GR . . . .
H24C H 0.1670 0.7239 0.4130 0.057 Uiso 1 1 calc GR . . . .
C25 C 0.42399(14) 0.66742(10) 0.26002(7) 0.0194(4) Uani 1 1 d . . . . .
C26 C 0.51420(15) 0.68151(10) 0.22900(7) 0.0222(4) Uani 1 1 d . . . . .
C27 C 0.61898(15) 0.64655(11) 0.24271(8) 0.0268(4) Uani 1 1 d . . . . .
H27 H 0.6781 0.6558 0.2210 0.032 Uiso 1 1 calc R . . . .
C28 C 0.63786(16) 0.59872(11) 0.28734(8) 0.0298(5) Uani 1 1 d . . . . .
H28 H 0.7094 0.5753 0.2966 0.036 Uiso 1 1 calc R . . . .
C29 C 0.55081(16) 0.58561(10) 0.31823(8) 0.0263(4) Uani 1 1 d . . . . .
H29 H 0.5641 0.5531 0.3492 0.032 Uiso 1 1 calc R . . . .
C30 C 0.44367(15) 0.61833(10) 0.30578(7) 0.0214(4) Uani 1 1 d . . . . .
C31 C 0.50907(14) 0.73800(10) 0.18316(8) 0.0221(4) Uani 1 1 d . . . . .
C32 C 0.51061(15) 0.71491(11) 0.12867(8) 0.0246(4) Uani 1 1 d . . . . .
C33 C 0.52525(15) 0.76855(12) 0.08872(8) 0.0282(4) Uani 1 1 d . . . . .
H33 H 0.5271 0.7523 0.0520 0.034 Uiso 1 1 calc R . . . .
C34 C 0.53731(15) 0.84517(12) 0.10095(8) 0.0293(5) Uani 1 1 d . . . . .
C35 C 0.53338(15) 0.86748(11) 0.15476(8) 0.0283(4) Uani 1 1 d . . . . .
H35 H 0.5397 0.9197 0.1637 0.034 Uiso 1 1 calc R . . . .
C36 C 0.52033(14) 0.81519(11) 0.19614(8) 0.0252(4) Uani 1 1 d . . . . .
C37 C 0.49893(19) 0.63235(12) 0.11327(9) 0.0348(5) Uani 1 1 d . . . . .
H37A H 0.5702 0.6061 0.1251 0.052 Uiso 1 1 calc GR . . . .
H37B H 0.4806 0.6277 0.0734 0.052 Uiso 1 1 calc GR . . . .
H37C H 0.4383 0.6096 0.1313 0.052 Uiso 1 1 calc GR . . . .
C38 C 0.5544(2) 0.90334(13) 0.05779(10) 0.0434(6) Uani 1 1 d . . . . .
H38A H 0.6135 0.8860 0.0364 0.065 Uiso 1 1 calc GR . . . .
H38B H 0.5772 0.9515 0.0756 0.065 Uiso 1 1 calc GR . . . .
H38C H 0.4836 0.9103 0.0334 0.065 Uiso 1 1 calc GR . . . .
C39 C 0.52487(18) 0.84185(12) 0.25461(9) 0.0342(5) Uani 1 1 d . . . . .
H39A H 0.4594 0.8221 0.2705 0.051 Uiso 1 1 calc GR . . . .
H39B H 0.5237 0.8973 0.2554 0.051 Uiso 1 1 calc GR . . . .
H39C H 0.5945 0.8235 0.2760 0.051 Uiso 1 1 calc GR . . . .
C40 C 0.35905(15) 0.59580(10) 0.34272(7) 0.0214(4) Uani 1 1 d . . . . .
C41 C 0.27526(15) 0.54206(10) 0.32630(7) 0.0232(4) Uani 1 1 d . . . . .
C42 C 0.20751(16) 0.51516(11) 0.36433(8) 0.0272(4) Uani 1 1 d . . . . .
H42 H 0.1503 0.4791 0.3528 0.033 Uiso 1 1 calc R . . . .
C43 C 0.22095(16) 0.53937(11) 0.41846(8) 0.0284(4) Uani 1 1 d . . . . .
C44 C 0.30397(16) 0.59306(11) 0.43383(8) 0.0279(4) Uani 1 1 d . . . . .
H44 H 0.3139 0.6107 0.4706 0.033 Uiso 1 1 calc R . . . .
C45 C 0.37286(15) 0.62174(10) 0.39726(7) 0.0243(4) Uani 1 1 d . . . . .
C46 C 0.25980(18) 0.51299(12) 0.26823(8) 0.0320(5) Uani 1 1 d . . . . .
H46A H 0.2268 0.5528 0.2435 0.048 Uiso 1 1 calc GR . . . .
H46B H 0.2093 0.4691 0.2656 0.048 Uiso 1 1 calc GR . . . .
H46C H 0.3333 0.4981 0.2577 0.048 Uiso 1 1 calc GR . . . .
C47 C 0.15083(19) 0.50729(15) 0.45992(9) 0.0441(6) Uani 1 1 d . . . . .
H47A H 0.1054 0.5477 0.4735 0.066 Uiso 1 1 calc GR . . . .
H47B H 0.2008 0.4855 0.4906 0.066 Uiso 1 1 calc GR . . . .
H47C H 0.1007 0.4679 0.4426 0.066 Uiso 1 1 calc GR . . . .
C48 C 0.46240(18) 0.67973(12) 0.41588(9) 0.0349(5) Uani 1 1 d . . . . .
H48A H 0.5371 0.6558 0.4192 0.052 Uiso 1 1 calc GR . . . .
H48B H 0.4490 0.7002 0.4516 0.052 Uiso 1 1 calc GR . . . .
H48C H 0.4592 0.7209 0.3890 0.052 Uiso 1 1 calc GR . . . .
C49 C 0.24798(18) 0.83849(12) 0.09295(9) 0.0367(5) Uani 1 1 d . . . . .
H49A H 0.2167 0.8332 0.0539 0.044 Uiso 1 1 calc R . . . .
H49B H 0.3229 0.8136 0.0989 0.044 Uiso 1 1 calc R . . . .
C50 C 0.25665(18) 0.92041(12) 0.10952(9) 0.0379(5) Uani 1 1 d . . . . .
H50A H 0.2800 0.9522 0.0797 0.045 Uiso 1 1 calc R . . . .
H50B H 0.3110 0.9275 0.1431 0.045 Uiso 1 1 calc R . . . .
C51 C 0.1374(2) 0.93874(13) 0.12001(10) 0.0440(6) Uani 1 1 d . . . . .
H51A H 0.0940 0.9620 0.0872 0.053 Uiso 1 1 calc R . . . .
H51B H 0.1376 0.9738 0.1514 0.053 Uiso 1 1 calc R . . . .
C52 C 0.08733(17) 0.86259(13) 0.13270(9) 0.0371(5) Uani 1 1 d . . . . .
H52A H 0.0658 0.8624 0.1703 0.044 Uiso 1 1 calc R . . . .
H52B H 0.0192 0.8518 0.1065 0.044 Uiso 1 1 calc R . . . .
O3 O 0.9615(2) 0.67687(17) 0.48066(10) 0.0953(8) Uani 1 1 d . . . . .
C60 C 0.8934(3) 0.7363(3) 0.49344(16) 0.127(2) Uani 1 1 d . . . . .
H60A H 0.9284 0.7849 0.4847 0.152 Uiso 1 1 calc R . . . .
H60B H 0.8872 0.7356 0.5332 0.152 Uiso 1 1 calc R . . . .
C59 C 0.7803(3) 0.7306(3) 0.46254(19) 0.1175(16) Uani 1 1 d . . . . .
H59A H 0.7566 0.7791 0.4445 0.141 Uiso 1 1 calc R . . . .
H59B H 0.7235 0.7150 0.4865 0.141 Uiso 1 1 calc R . . . .
C58 C 0.7968(3) 0.6701(2) 0.42080(15) 0.0900(12) Uani 1 1 d . . . . .
H58A H 0.7563 0.6231 0.4285 0.108 Uiso 1 1 calc R . . . .
H58B H 0.7689 0.6875 0.3832 0.108 Uiso 1 1 calc R . . . .
C57 C 0.9197(3) 0.6574(2) 0.42690(15) 0.0835(10) Uani 1 1 d . . . . .
H57A H 0.9363 0.6036 0.4198 0.100 Uiso 1 1 calc R . . . .
H57B H 0.9550 0.6891 0.4006 0.100 Uiso 1 1 calc R . . . .
O2 O 0.1758(9) 0.6328(7) 0.1187(5) 0.0282(19) Uani 0.530(11) 1 d D U P A 1
C53 C 0.1815(15) 0.5507(8) 0.1236(6) 0.033(2) Uani 0.530(11) 1 d D U P A 1
H53A H 0.1176 0.5310 0.1416 0.040 Uiso 0.530(11) 1 calc R . P A 1
H53B H 0.2533 0.5347 0.1452 0.040 Uiso 0.530(11) 1 calc R . P A 1
C54 C 0.1747(8) 0.5232(5) 0.0662(4) 0.050(2) Uani 0.530(11) 1 d D U P A 1
H54A H 0.1387 0.4727 0.0624 0.061 Uiso 0.530(11) 1 calc R . P A 1
H54B H 0.2507 0.5202 0.0542 0.061 Uiso 0.530(11) 1 calc R . P A 1
C55 C 0.1023(6) 0.5823(6) 0.0334(4) 0.0420(18) Uani 0.530(11) 1 d D U P A 1
H55A H 0.1346 0.5950 -0.0007 0.050 Uiso 0.530(11) 1 calc R . P A 1
H55B H 0.0244 0.5632 0.0234 0.050 Uiso 0.530(11) 1 calc R . P A 1
C56 C 0.1019(6) 0.6475(3) 0.0680(2) 0.0318(13) Uani 0.530(11) 1 d D U P A 1
H56A H 0.0241 0.6579 0.0761 0.038 Uiso 0.530(11) 1 calc R . P A 1
H56B H 0.1291 0.6923 0.0493 0.038 Uiso 0.530(11) 1 calc R . P A 1
O2A O 0.1780(14) 0.6369(10) 0.1182(7) 0.050(3) Uani 0.470(11) 1 d D U P A 2
C53A C 0.184(2) 0.5581(11) 0.1278(8) 0.046(3) Uani 0.470(11) 1 d D U P A 2
H53C H 0.1396 0.5441 0.1576 0.055 Uiso 0.470(11) 1 calc R . P A 2
H53D H 0.2638 0.5426 0.1386 0.055 Uiso 0.470(11) 1 calc R . P A 2
C54A C 0.1354(10) 0.5181(6) 0.0727(5) 0.052(2) Uani 0.470(11) 1 d D U P A 2
H54C H 0.1819 0.4741 0.0647 0.062 Uiso 0.470(11) 1 calc R . P A 2
H54D H 0.0563 0.5016 0.0735 0.062 Uiso 0.470(11) 1 calc R . P A 2
C55A C 0.1425(11) 0.5796(7) 0.0325(4) 0.061(3) Uani 0.470(11) 1 d D U P A 2
H55C H 0.2037 0.5686 0.0099 0.073 Uiso 0.470(11) 1 calc R . P A 2
H55D H 0.0705 0.5832 0.0077 0.073 Uiso 0.470(11) 1 calc R . P A 2
C56A C 0.1654(10) 0.6515(3) 0.0615(2) 0.050(2) Uani 0.470(11) 1 d D U P A 2
H56C H 0.2354 0.6746 0.0511 0.060 Uiso 0.470(11) 1 calc R . P A 2
H56D H 0.1022 0.6872 0.0516 0.060 Uiso 0.470(11) 1 calc R . P A 2

loop_
_atom_site_aniso_label
_atom_site_aniso_U_11
_atom_site_aniso_U_22
_atom_site_aniso_U_33
_atom_site_aniso_U_23
_atom_site_aniso_U_13
_atom_site_aniso_U_12
O1 0.0306(7) 0.0333(8) 0.0320(8) 0.0031(6) 0.0068(6) 0.0039(6)
N1 0.0142(7) 0.0192(7) 0.0226(8) -0.0014(6) 0.0005(6) 0.0010(6)
C1 0.0184(8) 0.0181(9) 0.0231(9) 0.0008(7) 0.0041(7) 0.0020(7)
Li1 0.0366(19) 0.0329(18) 0.0224(17) -0.0038(14) -0.0011(14) 0.0057(15)
N2 0.0186(7) 0.0139(7) 0.0220(8) -0.0006(6) 0.0014(6) -0.0001(6)
C2 0.0207(9) 0.0232(9) 0.0306(10) -0.0018(8) 0.0052(8) 0.0018(7)
N3 0.0164(7) 0.0187(7) 0.0202(8) -0.0004(6) 0.0037(6) 0.0019(6)
C3 0.0191(9) 0.0383(12) 0.0457(13) -0.0113(10) 0.0062(9) 0.0016(8)
C4 0.0266(10) 0.0419(13) 0.0503(14) -0.0163(11) 0.0135(10) 0.0060(9)
C5 0.0313(11) 0.0288(11) 0.0360(12) -0.0106(9) 0.0082(9) 0.0020(8)
C6 0.0231(9) 0.0207(9) 0.0251(10) -0.0004(8) 0.0056(8) 0.0009(7)
C7 0.0134(8) 0.0247(9) 0.0294(10) -0.0008(8) 0.0041(7) -0.0001(7)
C8 0.0177(8) 0.0262(10) 0.0276(10) 0.0006(8) 0.0049(7) -0.0007(7)
C9 0.0247(9) 0.0221(10) 0.0361(11) -0.0017(8) 0.0094(8) -0.0013(8)
C10 0.0249(9) 0.0351(11) 0.0253(10) -0.0037(8) 0.0083(8) -0.0070(8)
C11 0.0199(9) 0.0375(11) 0.0263(10) 0.0058(9) 0.0016(8) -0.0034(8)
C12 0.0139(8) 0.0270(10) 0.0329(11) 0.0037(8) 0.0046(8) -0.0005(7)
C13 0.0322(11) 0.0284(11) 0.0368(12) 0.0054(9) -0.0001(9) -0.0004(9)
C14 0.0455(13) 0.0503(14) 0.0336(12) -0.0109(11) 0.0082(10) -0.0128(11)
C15 0.0211(9) 0.0301(11) 0.0506(13) 0.0064(10) 0.0024(9) 0.0033(8)
C16 0.0263(9) 0.0178(9) 0.0222(10) -0.0058(7) 0.0051(8) 0.0031(7)
C17 0.0282(10) 0.0202(9) 0.0236(10) -0.0044(8) 0.0047(8) 0.0014(7)
C18 0.0297(10) 0.0248(10) 0.0337(11) -0.0080(9) 0.0084(9) -0.0029(8)
C19 0.0312(11) 0.0285(11) 0.0363(12) -0.0106(9) -0.0023(9) 0.0027(9)
C20 0.0404(12) 0.0298(11) 0.0235(10) -0.0055(9) -0.0044(9) 0.0074(9)
C21 0.0342(10) 0.0222(10) 0.0232(10) -0.0039(8) 0.0066(8) 0.0046(8)
C22 0.0408(11) 0.0253(10) 0.0270(11) 0.0016(8) 0.0051(9) -0.0027(9)
C23 0.0389(13) 0.0487(14) 0.0609(16) -0.0128(13) -0.0117(12) -0.0029(11)
C24 0.0527(14) 0.0340(12) 0.0283(11) 0.0045(9) 0.0092(10) 0.0006(10)
C25 0.0187(8) 0.0186(9) 0.0205(9) -0.0044(7) 0.0002(7) 0.0019(7)
C26 0.0215(9) 0.0215(9) 0.0236(10) -0.0039(8) 0.0028(7) 0.0021(7)
C27 0.0180(9) 0.0311(10) 0.0318(11) -0.0039(9) 0.0048(8) 0.0017(8)
C28 0.0208(9) 0.0313(11) 0.0358(12) -0.0043(9) -0.0020(8) 0.0089(8)
C29 0.0274(10) 0.0235(10) 0.0265(10) 0.0005(8) -0.0028(8) 0.0055(8)
C30 0.0227(9) 0.0189(9) 0.0218(9) -0.0032(7) -0.0003(7) 0.0013(7)
C31 0.0133(8) 0.0247(9) 0.0287(10) -0.0014(8) 0.0038(7) 0.0013(7)
C32 0.0182(9) 0.0276(10) 0.0279(10) -0.0029(8) 0.0032(8) 0.0021(7)
C33 0.0212(9) 0.0372(11) 0.0260(10) -0.0005(9) 0.0025(8) 0.0002(8)
C34 0.0179(9) 0.0347(11) 0.0339(11) 0.0063(9) -0.0017(8) -0.0041(8)
C35 0.0198(9) 0.0231(10) 0.0405(12) -0.0003(9) -0.0018(8) -0.0017(7)
C36 0.0148(8) 0.0273(10) 0.0339(11) -0.0054(8) 0.0046(8) 0.0008(7)
C37 0.0404(12) 0.0326(11) 0.0321(11) -0.0057(9) 0.0073(9) 0.0003(9)
C38 0.0403(12) 0.0447(13) 0.0429(13) 0.0124(11) -0.0034(10) -0.0119(10)
C39 0.0326(11) 0.0332(11) 0.0377(12) -0.0099(9) 0.0077(9) -0.0011(9)
C40 0.0225(9) 0.0186(9) 0.0219(10) 0.0026(7) -0.0011(7) 0.0047(7)
C41 0.0245(9) 0.0206(9) 0.0230(10) 0.0019(8) -0.0038(8) 0.0037(7)
C42 0.0249(10) 0.0243(10) 0.0309(11) 0.0034(8) -0.0029(8) -0.0009(8)
C43 0.0278(10) 0.0315(11) 0.0255(10) 0.0049(8) 0.0009(8) 0.0037(8)
C44 0.0313(10) 0.0310(11) 0.0202(10) -0.0010(8) -0.0008(8) 0.0045(8)
C45 0.0257(9) 0.0228(9) 0.0229(10) 0.0002(8) -0.0028(8) 0.0036(8)
C46 0.0345(11) 0.0331(11) 0.0272(11) -0.0034(9) -0.0010(9) -0.0022(9)
C47 0.0381(12) 0.0582(15) 0.0365(12) 0.0068(11) 0.0069(10) -0.0078(11)
C48 0.0378(12) 0.0319(11) 0.0337(12) -0.0078(9) 0.0001(9) -0.0043(9)
C49 0.0316(11) 0.0391(12) 0.0414(13) -0.0030(10) 0.0120(10) -0.0006(9)
C50 0.0363(12) 0.0364(12) 0.0402(13) -0.0001(10) 0.0022(10) -0.0053(9)
C51 0.0443(13) 0.0403(13) 0.0472(14) 0.0036(11) 0.0044(11) 0.0155(11)
C52 0.0245(10) 0.0475(13) 0.0388(12) -0.0027(10) 0.0026(9) 0.0063(9)
O3 0.0844(17) 0.134(2) 0.0651(15) 0.0175(15) -0.0003(13) -0.0124(16)
C60 0.073(3) 0.224(6) 0.085(3) -0.097(3) 0.013(2) -0.010(3)
C59 0.072(3) 0.157(4) 0.127(4) -0.046(3) 0.024(2) -0.014(3)
C58 0.074(2) 0.117(3) 0.075(2) -0.013(2) -0.0082(19) -0.034(2)
C57 0.088(3) 0.066(2) 0.093(3) -0.0170(18) -0.004(2) -0.0103(18)
O2 0.035(3) 0.029(3) 0.019(3) -0.007(2) -0.007(2) 0.004(2)
C53 0.040(4) 0.029(4) 0.030(4) -0.002(3) -0.006(3) 0.005(3)
C54 0.072(4) 0.041(3) 0.035(3) -0.009(3) -0.006(3) 0.016(3)
C55 0.046(3) 0.041(3) 0.034(3) -0.005(2) -0.012(3) 0.004(3)
C56 0.036(3) 0.036(2) 0.021(2) 0.0028(16) -0.0049(19) 0.000(2)
O2A 0.079(6) 0.043(5) 0.027(4) -0.005(3) 0.005(4) 0.000(4)
C53A 0.069(6) 0.042(5) 0.028(4) -0.004(3) 0.005(4) -0.002(4)
C54A 0.076(5) 0.043(3) 0.036(3) -0.004(3) 0.007(4) -0.008(4)
C55A 0.110(7) 0.046(4) 0.027(3) -0.008(3) 0.009(4) -0.016(5)
C56A 0.085(5) 0.042(3) 0.023(3) -0.004(2) 0.004(3) -0.006(3)

loop_
_atom_type_symbol
_atom_type_description
_atom_type_scat_dispersion_real
_atom_type_scat_dispersion_imag
_atom_type_scat_source
C C 0.0033 0.0016 'International Tables Vol C Tables 4.2.6.8 and 6.1.1.4'
H H 0.0000 0.0000 'International Tables Vol C Tables 4.2.6.8 and 6.1.1.4'
Li Li -0.0003 0.0001 'International Tables Vol C Tables 4.2.6.8 and 6.1.1.4'
N N 0.0061 0.0033 'International Tables Vol C Tables 4.2.6.8 and 6.1.1.4'
O O 0.0106 0.0060 'International Tables Vol C Tables 4.2.6.8 and 6.1.1.4'

loop_
_geom_angle_atom_site_label_1
_geom_angle_atom_site_label_2
_geom_angle_atom_site_label_3
_geom_angle
C49 O1 Li1 127.18(16)
C49 O1 C52 106.75(16)
C52 O1 Li1 124.88(16)
C1 N1 Li1 147.60(14)
N2 N1 C1 117.03(14)
N2 N1 Li1 94.29(14)
N1 C1 C2 115.90(15)
N1 C1 C6 125.65(15)
C6 C1 C2 118.16(16)
O1 Li1 N1 110.21(16)
O1 Li1 N3 127.65(18)
O1 Li1 O2 103.3(3)
N3 Li1 N1 62.34(11)
O2 Li1 N1 135.6(4)
O2 Li1 N3 116.5(3)
O2A Li1 O1 101.7(4)
O2A Li1 N1 137.4(5)
O2A Li1 N3 117.3(4)
N3 N2 N1 108.72(13)
C1 C2 C7 122.49(16)
C3 C2 C1 120.14(17)
C3 C2 C7 117.37(16)
N2 N3 Li1 94.66(13)
N2 N3 C25 116.79(14)
C25 N3 Li1 147.29(15)
C4 C3 C2 121.48(18)
C5 C4 C3 118.68(19)
C4 C5 C6 122.48(18)
C1 C6 C16 126.17(16)
C5 C6 C1 119.04(17)
C5 C6 C16 114.74(16)
C8 C7 C2 120.74(16)
C8 C7 C12 118.91(17)
C12 C7 C2 120.00(16)
C7 C8 C13 120.31(17)
C9 C8 C7 119.75(17)
C9 C8 C13 119.82(17)
C8 C9 C10 121.88(18)
C9 C10 C14 121.14(19)
C11 C10 C9 117.81(18)
C11 C10 C14 121.05(18)
C10 C11 C12 122.40(18)
C7 C12 C15 122.22(17)
C11 C12 C7 119.11(17)
C11 C12 C15 118.60(17)
C17 C16 C6 121.21(16)
C17 C16 C21 119.59(17)
C21 C16 C6 118.70(17)
C16 C17 C22 121.26(17)
C18 C17 C16 119.16(17)
C18 C17 C22 119.56(18)
C19 C18 C17 122.01(19)
C18 C19 C20 117.95(18)
C18 C19 C23 120.9(2)
C20 C19 C23 121.1(2)
C19 C20 C21 122.32(18)
C16 C21 C24 121.04(18)
C20 C21 C16 118.96(18)
C20 C21 C24 119.98(18)
N3 C25 C26 116.32(15)
N3 C25 C30 125.20(16)
C26 C25 C30 118.27(15)
C25 C26 C31 123.97(15)
C27 C26 C25 120.62(17)
C27 C26 C31 115.23(17)
C28 C27 C26 120.95(19)
C29 C28 C27 118.73(17)
C28 C29 C30 122.61(18)
C25 C30 C40 126.06(15)
C29 C30 C25 118.82(17)
C29 C30 C40 115.11(16)
C32 C31 C26 121.25(16)
C32 C31 C36 119.18(17)
C36 C31 C26 118.86(16)
C31 C32 C37 120.60(17)
C33 C32 C31 119.54(17)
C33 C32 C37 119.85(17)
C34 C33 C32 122.01(19)
C33 C34 C38 122.08(19)
C35 C34 C33 117.91(18)
C35 C34 C38 120.01(19)
C34 C35 C36 121.74(18)
C31 C36 C39 120.77(18)
C35 C36 C31 119.60(18)
C35 C36 C39 119.54(17)
C41 C40 C30 121.18(16)
C41 C40 C45 119.31(18)
C45 C40 C30 119.00(16)
C40 C41 C46 120.16(18)
C42 C41 C40 119.41(17)
C42 C41 C46 120.43(17)
C43 C42 C41 122.05(18)
C42 C43 C44 117.66(19)
C42 C43 C47 121.65(18)
C44 C43 C47 120.67(18)
C45 C44 C43 122.23(18)
C40 C45 C48 120.27(18)
C44 C45 C40 119.34(17)
C44 C45 C48 120.39(17)
O1 C49 C50 104.02(17)
C49 C50 C51 102.61(18)
C50 C51 C52 104.29(17)
O1 C52 C51 106.69(17)
C60 O3 C57 104.5(3)
O3 C60 C59 110.9(3)
C60 C59 C58 102.1(3)
C57 C58 C59 104.6(3)
O3 C57 C58 107.0(3)
C53 O2 Li1 133.1(9)
C56 O2 Li1 117.2(7)
C56 O2 C53 105.4(10)
O2 C53 C54 104.5(10)
C53 C54 C55 103.9(8)
C56 C55 C54 106.4(6)
C55 C56 O2 108.5(7)
C53A O2A Li1 126.8(12)
C56A O2A Li1 123.0(11)
C56A O2A C53A 110.0(16)
O2A C53A C54A 107.1(13)
C55A C54A C53A 101.4(10)
C56A C55A C54A 109.6(8)
O2A C56A C55A 108.2(10)

loop_
_geom_bond_atom_site_label_1
_geom_bond_atom_site_label_2
_geom_bond_distance
O1 Li1 1.952(4)
O1 C49 1.425(3)
O1 C52 1.437(2)
N1 C1 1.406(2)
N1 Li1 2.069(4)
N1 N2 1.3195(19)
C1 C2 1.423(2)
C1 C6 1.417(3)
Li1 N3 2.065(3)
Li1 O2 1.983(15)
Li1 O2A 1.94(2)
N2 N3 1.314(2)
C2 C3 1.389(3)
C2 C7 1.501(3)
N3 C25 1.410(2)
C3 C4 1.380(3)
C4 C5 1.377(3)
C5 C6 1.395(3)
C6 C16 1.502(2)
C7 C8 1.405(3)
C7 C12 1.410(3)
C8 C9 1.389(3)
C8 C13 1.505(3)
C9 C10 1.391(3)
C10 C11 1.381(3)
C10 C14 1.515(3)
C11 C12 1.394(3)
C12 C15 1.510(3)
C16 C17 1.399(3)
C16 C21 1.406(3)
C17 C18 1.399(3)
C17 C22 1.501(3)
C18 C19 1.382(3)
C19 C20 1.382(3)
C19 C23 1.517(3)
C20 C21 1.393(3)
C21 C24 1.501(3)
C25 C26 1.416(3)
C25 C30 1.416(3)
C26 C27 1.397(2)
C26 C31 1.501(3)
C27 C28 1.381(3)
C28 C29 1.380(3)
C29 C30 1.401(2)
C30 C40 1.494(3)
C31 C32 1.402(3)
C31 C36 1.404(3)
C32 C33 1.392(3)
C32 C37 1.510(3)
C33 C34 1.391(3)
C34 C35 1.386(3)
C34 C38 1.509(3)
C35 C36 1.397(3)
C36 C39 1.506(3)
C40 C41 1.401(2)
C40 C45 1.406(3)
C41 C42 1.393(3)
C41 C46 1.506(3)
C42 C43 1.387(3)
C43 C44 1.389(3)
C43 C47 1.508(3)
C44 C45 1.387(3)
C45 C48 1.509(3)
C49 C50 1.505(3)
C50 C51 1.512(3)
C51 C52 1.521(3)
O3 C60 1.388(5)
O3 C57 1.396(4)
C60 C59 1.466(5)
C59 C58 1.512(5)
C58 C57 1.472(5)
O2 C53 1.458(13)
O2 C56 1.457(10)
C53 C54 1.484(17)
C54 C55 1.521(14)
C55 C56 1.433(10)
O2A C53A 1.414(16)
O2A C56A 1.407(16)
C53A C54A 1.57(2)
C54A C55A 1.479(18)
C55A C56A 1.466(12)
